data_7217281
loop_
_publ_author_name
'S\"ohner, T.'
'Braun, F.'
'Over, L. C.'
'Mehlhose, S.'
'Rominger, F.'
'Straub, B. F.'

_publ_section_title
;
 Halogen-free water-stable aluminates as replacement for persistent
 fluorinated weakly-coordinating anions
;
_journal_issue 11
_journal_name_full 'Green Chem.'
_journal_page_first 4696
_journal_paper_doi 10.1039/C4GC00928B
_journal_volume 16
_journal_year 2014
_chemical_formula_sum 'C77 H122 Al Cl2 Li O8'
_chemical_formula_weight 1280.57
_chemical_name_common Li(thf)4-Aletbat
_chemical_name_systematic
;
 ?
;
_space_group_IT_number 14
_symmetry_cell_setting monoclinic
_symmetry_space_group_name_Hall '-P 2yn'
_symmetry_space_group_name_H-M 'P 1 21/n 1'
_atom_sites_solution_hydrogens geom
_atom_sites_solution_primary direct
_atom_sites_solution_secondary difmap
_audit_creation_method SHELXL-97
_cell_angle_alpha 90.00
_cell_angle_beta 102.666(1)
_cell_angle_gamma 90.00
_cell_formula_units_Z 4
_cell_length_a 16.4252(10)
_cell_length_b 16.4896(10)
_cell_length_c 29.6929(18)
_cell_measurement_reflns_used 9962
_cell_measurement_temperature 200(2)
_cell_measurement_theta_max 25.02
_cell_measurement_theta_min 2.43
_cell_volume 7846.5(8)
_computing_cell_refinement 'Bruker SAINT'
_computing_data_collection 'Bruker APEX2'
_computing_data_reduction 'Bruker SAINT'
_computing_molecular_graphics 'Bruker SHELXTL'
_computing_publication_material 'Bruker SHELXTL'
_computing_structure_refinement 'SHELXL-97 (Sheldrick, 2008)'
_computing_structure_solution 'SHELXS-97 (Sheldrick, 2008)'
_diffrn_ambient_temperature 200(2)
_diffrn_measured_fraction_theta_full 0.999
_diffrn_measured_fraction_theta_max 0.999
_diffrn_measurement_device_type 'Bruker APEX-II Quazar'
_diffrn_measurement_method '\f and \w scans'
_diffrn_radiation_monochromator mirror
_diffrn_radiation_source 'ImuS microsource'
_diffrn_radiation_type MoK\a
_diffrn_radiation_wavelength 0.71073
_diffrn_reflns_av_R_equivalents 0.0474
_diffrn_reflns_av_sigmaI/netI 0.0271
_diffrn_reflns_limit_h_max 20
_diffrn_reflns_limit_h_min -20
_diffrn_reflns_limit_k_max 20
_diffrn_reflns_limit_k_min -20
_diffrn_reflns_limit_l_max 37
_diffrn_reflns_limit_l_min -37
_diffrn_reflns_number 141901
_diffrn_reflns_theta_full 26.37
_diffrn_reflns_theta_max 26.37
_diffrn_reflns_theta_min 1.31
_exptl_absorpt_coefficient_mu 0.143
_exptl_absorpt_correction_T_max 0.9733
_exptl_absorpt_correction_T_min 0.9637
_exptl_absorpt_correction_type multi-scan
_exptl_absorpt_process_details
;
Sheldrick, G. M. (2008). <i>SADABS</i>. University of G\"ottingen, Germany.
;
_exptl_crystal_colour colourless
_exptl_crystal_density_diffrn 1.084
_exptl_crystal_density_method 'not measured'
_exptl_crystal_description polyhedron
_exptl_crystal_F_000 2792
_exptl_crystal_size_max 0.26
_exptl_crystal_size_mid 0.23
_exptl_crystal_size_min 0.19
_refine_diff_density_max 0.708
_refine_diff_density_min -0.574
_refine_diff_density_rms 0.055
_refine_ls_extinction_method none
_refine_ls_goodness_of_fit_ref 1.013
_refine_ls_hydrogen_treatment constr
_refine_ls_matrix_type full
_refine_ls_number_parameters 856
_refine_ls_number_reflns 16037
_refine_ls_number_restraints 1065
_refine_ls_restrained_S_all 0.994
_refine_ls_R_factor_all 0.1094
_refine_ls_R_factor_gt 0.0789
_refine_ls_shift/su_max 0.034
_refine_ls_shift/su_mean 0.002
_refine_ls_structure_factor_coef Fsqd
_refine_ls_weighting_details 'calc w=1/[\s^2^(Fo^2^)+(0.1047P)^2^+9.1791P] where P=(Fo^2^+2Fc^2^)/3'
_refine_ls_weighting_scheme calc
_refine_ls_wR_factor_gt 0.2113
_refine_ls_wR_factor_ref 0.2375
_reflns_number_gt 11230
_reflns_number_total 16037
_reflns_threshold_expression >2sigma(I)
_cod_data_source_file c4gc00928b2.cif
_cod_data_source_block tis12
_cod_depositor_comments
;
The following automatic conversions were performed:

'_symmetry_cell_setting' value 'Monoclinic' changed to 'monoclinic'
according to
/usr/data/users/saulius/crontab/automatic-downloads/rss-feeds/RSC/lib/dictionaries/cif_core.dic
dictionary named 'cif_core.dic' version 2.4.2 from 2011-04-26.

Automatic conversion script
Id: cif_fix_values 2281 2013-09-26 08:29:07Z andrius 

 Adding full bibliography for 7217280--7217291.cif.
;
_cod_original_sg_symbol_H-M P2(1)/n
_cod_database_code 7217281

loop_
_symmetry_equiv_pos_as_xyz
'x, y, z'
'-x+1/2, y+1/2, -z+1/2'
'-x, -y, -z'
'x-1/2, -y-1/2, z-1/2'

loop_
_atom_site_label
_atom_site_type_symbol
_atom_site_fract_x
_atom_site_fract_y
_atom_site_fract_z
_atom_site_U_iso_or_equiv
_atom_site_adp_type
_atom_site_occupancy
_atom_site_symmetry_multiplicity
_atom_site_calc_flag
_atom_site_refinement_flags
_atom_site_disorder_assembly
_atom_site_disorder_group
Li1 Li 1.0377(4) 0.6625(4) 0.30558(19) 0.0608(14) Uani 1 1 d . . .
O10 O 1.11008(14) 0.57186(14) 0.30111(9) 0.0618(6) Uani 1 1 d . . .
C11 C 1.1925(2) 0.5772(2) 0.29285(15) 0.0697(10) Uani 1 1 d . . .
H11A H 1.2243 0.6207 0.3120 0.084 Uiso 1 1 calc R . .
H11B H 1.1901 0.5896 0.2600 0.084 Uiso 1 1 calc R . .
C12 C 1.2338(3) 0.4964(3) 0.30548(15) 0.0790(12) Uani 1 1 d . . .
H12A H 1.2293 0.4615 0.2779 0.095 Uiso 1 1 calc R . .
H12B H 1.2935 0.5031 0.3206 0.095 Uiso 1 1 calc R . .
C13 C 1.1858(3) 0.4618(3) 0.33814(16) 0.0891(14) Uani 1 1 d . . .
H13A H 1.2060 0.4832 0.3698 0.107 Uiso 1 1 calc R . .
H13B H 1.1887 0.4019 0.3389 0.107 Uiso 1 1 calc R . .
C14 C 1.0985(3) 0.4912(2) 0.31725(15) 0.0767(11) Uani 1 1 d . . .
H14A H 1.0713 0.4558 0.2914 0.092 Uiso 1 1 calc R . .
H14B H 1.0639 0.4922 0.3407 0.092 Uiso 1 1 calc R . .
O15 O 1.0150(2) 0.6642(2) 0.36624(9) 0.0862(9) Uani 1 1 d . . .
C16 C 1.0795(4) 0.6441(5) 0.40727(17) 0.139(3) Uani 1 1 d . . .
H16A H 1.1018 0.5890 0.4044 0.167 Uiso 1 1 calc R . .
H16B H 1.1262 0.6833 0.4113 0.167 Uiso 1 1 calc R . .
C17 C 1.0392(5) 0.6480(5) 0.44623(19) 0.136(2) Uani 1 1 d . . .
H17A H 1.0208 0.5935 0.4539 0.163 Uiso 1 1 calc R . .
H17B H 1.0774 0.6708 0.4738 0.163 Uiso 1 1 calc R . .
C18 C 0.9702(5) 0.6995(7) 0.4310(2) 0.213(5) Uani 1 1 d . . .
H18A H 0.9853 0.7560 0.4409 0.256 Uiso 1 1 calc R . .
H18B H 0.9232 0.6824 0.4447 0.256 Uiso 1 1 calc R . .
C19 C 0.9456(3) 0.6954(4) 0.38054(18) 0.118(2) Uani 1 1 d . . .
H19A H 0.8967 0.6593 0.3708 0.142 Uiso 1 1 calc R . .
H19B H 0.9312 0.7499 0.3673 0.142 Uiso 1 1 calc R . .
O20 O 0.93542(14) 0.65052(15) 0.25970(9) 0.0650(6) Uani 1 1 d . . .
C21 C 0.9290(2) 0.5980(2) 0.22073(16) 0.0766(11) Uani 1 1 d . . .
H21A H 0.9398 0.5411 0.2310 0.092 Uiso 1 1 calc R . .
H21B H 0.9702 0.6136 0.2025 0.092 Uiso 1 1 calc R . .
C22 C 0.8432(3) 0.6063(3) 0.19251(19) 0.0932(15) Uani 1 1 d . . .
H22A H 0.8086 0.5593 0.1972 0.112 Uiso 1 1 calc R . .
H22B H 0.8439 0.6100 0.1593 0.112 Uiso 1 1 calc R . .
C23 C 0.8101(3) 0.6820(3) 0.20849(17) 0.0901(14) Uani 1 1 d . . .
H23A H 0.8183 0.7284 0.1888 0.108 Uiso 1 1 calc R . .
H23B H 0.7499 0.6767 0.2079 0.108 Uiso 1 1 calc R . .
C24 C 0.8579(3) 0.6933(3) 0.25553(16) 0.0878(13) Uani 1 1 d . . .
H24A H 0.8685 0.7517 0.2620 0.105 Uiso 1 1 calc R . .
H24B H 0.8265 0.6716 0.2778 0.105 Uiso 1 1 calc R . .
O25 O 1.09186(18) 0.76157(16) 0.29535(9) 0.0779(8) Uani 1 1 d . . .
C26 C 1.1578(4) 0.8051(3) 0.32585(19) 0.1081(17) Uani 1 1 d . . .
H26A H 1.2119 0.7770 0.3281 0.130 Uiso 1 1 calc R . .
H26B H 1.1462 0.8091 0.3571 0.130 Uiso 1 1 calc R . .
C27 C 1.1601(4) 0.8871(4) 0.3054(3) 0.125(2) Uani 1 1 d . . .
H27A H 1.1373 0.9280 0.3237 0.150 Uiso 1 1 calc R . .
H27B H 1.2182 0.9023 0.3048 0.150 Uiso 1 1 calc R . .
C28 C 1.1102(5) 0.8832(3) 0.2594(2) 0.133(2) Uani 1 1 d . . .
H28A H 1.0707 0.9293 0.2536 0.159 Uiso 1 1 calc R . .
H28B H 1.1460 0.8853 0.2366 0.159 Uiso 1 1 calc R . .
C29 C 1.0662(5) 0.8088(4) 0.2559(2) 0.152(3) Uani 1 1 d . . .
H29A H 1.0057 0.8198 0.2511 0.182 Uiso 1 1 calc R . .
H29B H 1.0756 0.7784 0.2287 0.182 Uiso 1 1 calc R . .
Al1 Al 0.95396(5) 0.23810(4) 0.16296(2) 0.03099(18) Uani 1 1 d D A .
O3 O 0.98916(12) 0.25315(13) 0.22124(6) 0.0470(5) Uani 1 1 d D . .
O4 O 0.85583(12) 0.27002(13) 0.13561(6) 0.0488(5) Uani 1 1 d D . .
O5 O 0.94662(13) 0.13494(11) 0.15655(8) 0.0490(5) Uani 1 1 d D . .
O6 O 1.02465(13) 0.29017(11) 0.13965(7) 0.0497(5) Uani 1 1 d D . .
C31 C 0.99334(16) 0.28107(15) 0.26505(8) 0.0311(8) Uani 0.7421(19) 1 d PGDU A 1
C32 C 0.93464(13) 0.33662(14) 0.27329(6) 0.0316(7) Uani 0.7421(19) 1 d PGDU A 1
C33 C 0.93332(14) 0.35878(15) 0.31829(7) 0.0380(7) Uani 0.7421(19) 1 d PGDU A 1
H33 H 0.8932 0.3967 0.3239 0.046 Uiso 0.7421(19) 1 calc PR A 1
C34 C 0.99071(18) 0.3254(2) 0.35505(6) 0.0466(11) Uani 0.7421(19) 1 d PGDU A 1
C35 C 1.04942(19) 0.2698(2) 0.34681(9) 0.0476(7) Uani 0.7421(19) 1 d PGDU A 1
H35 H 1.0886 0.2470 0.3719 0.057 Uiso 0.7421(19) 1 calc PR A 1
C36 C 1.05074(18) 0.2477(2) 0.30181(11) 0.0394(6) Uani 0.7421(19) 1 d PGDU A 1
C37 C 0.8736(2) 0.3736(2) 0.23325(12) 0.0315(7) Uani 0.7421(19) 1 d PDU A 1
H37A H 0.9029 0.3860 0.2082 0.038 Uiso 0.7421(19) 1 calc PR A 1
H37B H 0.8527 0.4254 0.2433 0.038 Uiso 0.7421(19) 1 calc PR A 1
C38 C 0.9847(3) 0.3415(3) 0.40624(11) 0.0798(12) Uani 1 1 d DU . .
C39 C 1.12660(17) 0.19576(18) 0.29345(11) 0.0461(7) Uani 1 1 d DU . .
C41 C 0.78445(16) 0.31459(17) 0.12813(9) 0.0340(9) Uani 0.7421(19) 1 d PGDU A 1
C42 C 0.75563(14) 0.34257(15) 0.16596(7) 0.0328(7) Uani 0.7421(19) 1 d PGDU A 1
C43 C 0.68854(14) 0.39590(16) 0.15958(8) 0.0373(8) Uani 0.7421(19) 1 d PGDU A 1
H43 H 0.6688 0.4150 0.1854 0.045 Uiso 0.7421(19) 1 calc PR A 1
C44 C 0.65026(18) 0.4212(2) 0.11535(10) 0.0450(9) Uani 0.7421(19) 1 d PGDU A 1
C45 C 0.6791(3) 0.3933(3) 0.07752(7) 0.0389(9) Uani 0.7421(19) 1 d PGDU A 1
H45 H 0.6529 0.4106 0.0473 0.047 Uiso 0.7421(19) 1 calc PR A 1
C46 C 0.7462(3) 0.3399(3) 0.08391(8) 0.0372(6) Uani 0.7421(19) 1 d PGDU A 1
C47 C 0.7993(2) 0.3177(2) 0.21434(12) 0.0322(7) Uani 0.7421(19) 1 d PDU A 1
H47A H 0.8192 0.2611 0.2139 0.039 Uiso 0.7421(19) 1 calc PR A 1
H47B H 0.7593 0.3200 0.2349 0.039 Uiso 0.7421(19) 1 calc PR A 1
C48 C 0.57898(18) 0.4864(2) 0.10952(10) 0.0558(8) Uani 1 1 d DU . .
C49 C 0.76902(18) 0.29956(18) 0.04010(9) 0.0447(6) Uani 1 1 d DU . .
C51 C 0.96847(16) 0.05772(14) 0.14902(9) 0.0289(8) Uani 0.7421(19) 1 d PGDU A 1
C52 C 1.03659(14) 0.04450(11) 0.12925(9) 0.0303(7) Uani 0.7421(19) 1 d PGDU A 1
C53 C 1.05463(14) -0.03341(13) 0.11644(8) 0.0333(7) Uani 0.7421(19) 1 d PGDU A 1
H53 H 1.1012 -0.0424 0.1029 0.040 Uiso 0.7421(19) 1 calc PR A 1
C54 C 1.0045(2) -0.09810(10) 0.12341(12) 0.0378(9) Uani 0.7421(19) 1 d PGDU A 1
C55 C 0.9364(3) -0.08488(16) 0.14318(18) 0.0369(6) Uani 0.7421(19) 1 d PGDU A 1
H55 H 0.9022 -0.1291 0.1479 0.044 Uiso 0.7421(19) 1 calc PR A 1
C56 C 0.9184(2) -0.0070(2) 0.15598(15) 0.0340(5) Uani 0.7421(19) 1 d PGDU A 1
C57 C 1.0910(2) 0.1152(2) 0.12171(11) 0.0318(7) Uani 0.7421(19) 1 d PDU A 1
H57A H 1.1453 0.0942 0.1174 0.038 Uiso 0.7421(19) 1 calc PR A 1
H57B H 1.1019 0.1500 0.1495 0.038 Uiso 0.7421(19) 1 calc PR A 1
C58 C 1.0212(2) -0.18383(16) 0.10396(11) 0.0505(7) Uani 1 1 d DU . .
C59 C 0.84551(16) 0.00567(16) 0.18140(9) 0.0392(6) Uani 1 1 d DU . .
C61 C 1.06979(18) 0.31002(18) 0.10827(9) 0.0315(9) Uani 0.7421(19) 1 d PGDU A 1
C62 C 1.08957(16) 0.24986(13) 0.07967(8) 0.0323(7) Uani 0.7421(19) 1 d PGDU A 1
C63 C 1.14226(17) 0.26719(16) 0.05014(8) 0.0366(8) Uani 0.7421(19) 1 d PGDU A 1
H63 H 1.1558 0.2261 0.0306 0.044 Uiso 0.7421(19) 1 calc PR A 1
C64 C 1.1752(3) 0.34468(19) 0.04921(13) 0.0418(7) Uani 0.7421(19) 1 d PGDU A 1
C65 C 1.1554(4) 0.40484(15) 0.07781(19) 0.0411(9) Uani 0.7421(19) 1 d PGDU A 1
H65 H 1.1779 0.4578 0.0772 0.049 Uiso 0.7421(19) 1 calc PR A 1
C66 C 1.1027(3) 0.38751(16) 0.10734(16) 0.0390(6) Uani 0.7421(19) 1 d PGDU A 1
C67 C 1.0505(2) 0.1666(2) 0.07942(11) 0.0324(7) Uani 0.7421(19) 1 d PDU A 1
H67A H 1.0558 0.1376 0.0510 0.039 Uiso 0.7421(19) 1 calc PR A 1
H67B H 0.9903 0.1729 0.0787 0.039 Uiso 0.7421(19) 1 calc PR A 1
C68 C 1.23229(19) 0.3669(2) 0.01522(10) 0.0529(7) Uani 1 1 d DU . .
C69 C 1.07356(18) 0.45822(16) 0.13524(11) 0.0478(7) Uani 1 1 d DU . .
C381 C 1.0715(3) 0.3717(3) 0.43273(13) 0.0949(14) Uani 1 1 d U A .
H38A H 1.0865 0.4210 0.4180 0.142 Uiso 1 1 calc R . .
H38B H 1.1133 0.3296 0.4321 0.142 Uiso 1 1 calc R . .
H38C H 1.0695 0.3836 0.4648 0.142 Uiso 1 1 calc R . .
C382 C 0.9299(4) 0.4142(5) 0.40891(16) 0.153(3) Uani 1 1 d U A .
H38D H 0.9478 0.4597 0.3922 0.229 Uiso 1 1 calc R . .
H38E H 0.9346 0.4293 0.4413 0.229 Uiso 1 1 calc R . .
H38F H 0.8718 0.4006 0.3949 0.229 Uiso 1 1 calc R . .
C383 C 0.9649(6) 0.2685(4) 0.42974(18) 0.181(4) Uani 1 1 d U A .
H38G H 1.0037 0.2251 0.4262 0.272 Uiso 1 1 calc R . .
H38H H 0.9077 0.2514 0.4161 0.272 Uiso 1 1 calc R . .
H38I H 0.9701 0.2802 0.4626 0.272 Uiso 1 1 calc R . .
C391 C 1.17455(19) 0.2433(2) 0.26316(13) 0.0571(8) Uani 1 1 d U A .
H39A H 1.1935 0.2951 0.2781 0.086 Uiso 1 1 calc R . .
H39B H 1.1378 0.2537 0.2329 0.086 Uiso 1 1 calc R . .
H39C H 1.2229 0.2117 0.2591 0.086 Uiso 1 1 calc R . .
C392 C 1.0962(2) 0.11479(19) 0.26987(13) 0.0617(9) Uani 1 1 d U A .
H39D H 1.0657 0.0844 0.2893 0.093 Uiso 1 1 calc R . .
H39E H 1.1443 0.0830 0.2655 0.093 Uiso 1 1 calc R . .
H39F H 1.0592 0.1255 0.2398 0.093 Uiso 1 1 calc R . .
C393 C 1.1884(2) 0.1756(3) 0.33893(14) 0.0729(11) Uani 1 1 d U A .
H39G H 1.2089 0.2260 0.3549 0.109 Uiso 1 1 calc R . .
H39H H 1.2355 0.1449 0.3323 0.109 Uiso 1 1 calc R . .
H39I H 1.1602 0.1430 0.3585 0.109 Uiso 1 1 calc R . .
C481 C 0.6101(3) 0.5660(3) 0.13403(16) 0.0904(13) Uani 1 1 d U A .
H48A H 0.6364 0.5548 0.1664 0.136 Uiso 1 1 calc R . .
H48B H 0.5628 0.6029 0.1326 0.136 Uiso 1 1 calc R . .
H48C H 0.6509 0.5911 0.1188 0.136 Uiso 1 1 calc R . .
C482 C 0.5122(2) 0.4537(3) 0.13385(14) 0.0832(12) Uani 1 1 d U A .
H48D H 0.5375 0.4434 0.1664 0.125 Uiso 1 1 calc R . .
H48E H 0.4891 0.4031 0.1190 0.125 Uiso 1 1 calc R . .
H48F H 0.4675 0.4938 0.1316 0.125 Uiso 1 1 calc R . .
C483 C 0.5383(3) 0.5033(3) 0.05972(12) 0.0886(15) Uani 1 1 d U A .
H48G H 0.5801 0.5246 0.0438 0.133 Uiso 1 1 calc R . .
H48H H 0.4938 0.5434 0.0583 0.133 Uiso 1 1 calc R . .
H48I H 0.5147 0.4530 0.0448 0.133 Uiso 1 1 calc R . .
C491 C 0.8566(2) 0.3274(2) 0.03626(11) 0.0554(8) Uani 1 1 d U A .
H49A H 0.8579 0.3867 0.0346 0.083 Uiso 1 1 calc R . .
H49B H 0.8699 0.3043 0.0083 0.083 Uiso 1 1 calc R . .
H49C H 0.8977 0.3088 0.0634 0.083 Uiso 1 1 calc R . .
C492 C 0.7678(2) 0.2069(2) 0.04287(12) 0.0620(9) Uani 1 1 d U A .
H49D H 0.8063 0.1890 0.0712 0.093 Uiso 1 1 calc R . .
H49E H 0.7850 0.1839 0.0160 0.093 Uiso 1 1 calc R . .
H49F H 0.7112 0.1885 0.0432 0.093 Uiso 1 1 calc R . .
C493 C 0.7082(2) 0.3243(3) -0.00490(10) 0.0678(10) Uani 1 1 d U A .
H49G H 0.7077 0.3835 -0.0078 0.102 Uiso 1 1 calc R . .
H49H H 0.6520 0.3052 -0.0043 0.102 Uiso 1 1 calc R . .
H49I H 0.7262 0.3001 -0.0312 0.102 Uiso 1 1 calc R . .
C581 C 1.1130(2) -0.2036(2) 0.12146(18) 0.0870(14) Uani 1 1 d U A .
H58A H 1.1470 -0.1616 0.1112 0.130 Uiso 1 1 calc R . .
H58B H 1.1253 -0.2563 0.1092 0.130 Uiso 1 1 calc R . .
H58C H 1.1259 -0.2057 0.1553 0.130 Uiso 1 1 calc R . .
C582 C 1.0006(3) -0.1854(2) 0.05104(14) 0.0781(11) Uani 1 1 d U A .
H58D H 0.9413 -0.1728 0.0395 0.117 Uiso 1 1 calc R . .
H58E H 1.0125 -0.2394 0.0403 0.117 Uiso 1 1 calc R . .
H58F H 1.0347 -0.1450 0.0395 0.117 Uiso 1 1 calc R . .
C583 C 0.9690(3) -0.25008(19) 0.12021(14) 0.0674(10) Uani 1 1 d U A .
H58G H 0.9096 -0.2379 0.1091 0.101 Uiso 1 1 calc R . .
H58H H 0.9823 -0.2522 0.1540 0.101 Uiso 1 1 calc R . .
H58I H 0.9817 -0.3026 0.1079 0.101 Uiso 1 1 calc R . .
C591 C 0.8054(2) -0.0749(2) 0.19022(13) 0.0606(9) Uani 1 1 d U A .
H59A H 0.7844 -0.1026 0.1608 0.091 Uiso 1 1 calc R . .
H59B H 0.7591 -0.0645 0.2054 0.091 Uiso 1 1 calc R . .
H59C H 0.8471 -0.1091 0.2102 0.091 Uiso 1 1 calc R . .
C592 C 0.8771(2) 0.0463(2) 0.22833(10) 0.0542(8) Uani 1 1 d U A .
H59D H 0.9206 0.0126 0.2473 0.081 Uiso 1 1 calc R . .
H59E H 0.8307 0.0525 0.2439 0.081 Uiso 1 1 calc R . .
H59F H 0.9001 0.0997 0.2238 0.081 Uiso 1 1 calc R . .
C593 C 0.77675(18) 0.0586(2) 0.15200(11) 0.0506(7) Uani 1 1 d U A .
H59G H 0.7562 0.0327 0.1219 0.076 Uiso 1 1 calc R . .
H59H H 0.7996 0.1121 0.1475 0.076 Uiso 1 1 calc R . .
H59I H 0.7307 0.0646 0.1678 0.076 Uiso 1 1 calc R . .
C681 C 1.3100(3) 0.4111(4) 0.04005(18) 0.087(2) Uani 0.812(9) 1 d PDU A 1
H68A H 1.2940 0.4588 0.0558 0.130 Uiso 0.812(9) 1 calc PR A 1
H68B H 1.3423 0.4284 0.0176 0.130 Uiso 0.812(9) 1 calc PR A 1
H68C H 1.3440 0.3749 0.0628 0.130 Uiso 0.812(9) 1 calc PR A 1
C682 C 1.2576(4) 0.2925(3) -0.0092(2) 0.0783(19) Uani 0.812(9) 1 d PDU A 1
H68D H 1.2075 0.2637 -0.0253 0.117 Uiso 0.812(9) 1 calc PR A 1
H68E H 1.2916 0.2563 0.0137 0.117 Uiso 0.812(9) 1 calc PR A 1
H68F H 1.2902 0.3097 -0.0315 0.117 Uiso 0.812(9) 1 calc PR A 1
C683 C 1.1807(4) 0.4218(4) -0.02197(19) 0.0797(17) Uani 0.812(9) 1 d PDU A 1
H68G H 1.1311 0.3925 -0.0383 0.120 Uiso 0.812(9) 1 calc PR A 1
H68H H 1.2145 0.4375 -0.0440 0.120 Uiso 0.812(9) 1 calc PR A 1
H68I H 1.1637 0.4704 -0.0075 0.120 Uiso 0.812(9) 1 calc PR A 1
C684 C 1.1842(13) 0.354(2) -0.0338(5) 0.113(13) Uani 0.188(9) 1 d PDU A 2
H68J H 1.1364 0.3908 -0.0406 0.169 Uiso 0.188(9) 1 calc PR A 2
H68K H 1.1643 0.2976 -0.0375 0.169 Uiso 0.188(9) 1 calc PR A 2
H68L H 1.2207 0.3645 -0.0552 0.169 Uiso 0.188(9) 1 calc PR A 2
C685 C 1.2628(17) 0.4560(8) 0.0198(11) 0.113(13) Uani 0.188(9) 1 d PDU A 2
H68M H 1.2981 0.4647 0.0506 0.169 Uiso 0.188(9) 1 calc PR A 2
H68N H 1.2145 0.4924 0.0152 0.169 Uiso 0.188(9) 1 calc PR A 2
H68O H 1.2951 0.4673 -0.0036 0.169 Uiso 0.188(9) 1 calc PR A 2
C686 C 1.3102(11) 0.3129(12) 0.0245(7) 0.071(7) Uani 0.188(9) 1 d PDU A 2
H68P H 1.3415 0.3212 0.0563 0.107 Uiso 0.188(9) 1 calc PR A 2
H68Q H 1.3455 0.3271 0.0030 0.107 Uiso 0.188(9) 1 calc PR A 2
H68R H 1.2934 0.2559 0.0202 0.107 Uiso 0.188(9) 1 calc PR A 2
C691 C 1.1156(3) 0.5393(2) 0.12774(17) 0.0793(12) Uani 1 1 d U A .
H69A H 1.1763 0.5336 0.1374 0.119 Uiso 1 1 calc R . .
H69B H 1.0966 0.5819 0.1460 0.119 Uiso 1 1 calc R . .
H69C H 1.1006 0.5539 0.0950 0.119 Uiso 1 1 calc R . .
C692 C 1.0964(2) 0.4405(2) 0.18708(12) 0.0595(8) Uani 1 1 d U A .
H69D H 1.1569 0.4330 0.1969 0.089 Uiso 1 1 calc R . .
H69E H 1.0679 0.3910 0.1935 0.089 Uiso 1 1 calc R . .
H69F H 1.0790 0.4860 0.2040 0.089 Uiso 1 1 calc R . .
C693 C 0.9791(2) 0.4705(2) 0.11972(13) 0.0581(8) Uani 1 1 d U A .
H69G H 0.9646 0.4819 0.0865 0.087 Uiso 1 1 calc R . .
H69H H 0.9619 0.5162 0.1366 0.087 Uiso 1 1 calc R . .
H69I H 0.9502 0.4212 0.1261 0.087 Uiso 1 1 calc R . .
C71 C 1.1739(5) 0.0054(6) -0.0336(2) 0.077(3) Uani 0.695(6) 1 d PDU B 1
H71A H 1.1903 -0.0450 -0.0474 0.092 Uiso 0.695(6) 1 calc PR B 1
H71B H 1.1165 0.0200 -0.0500 0.092 Uiso 0.695(6) 1 calc PR B 1
Cl1 Cl 1.1779(4) -0.0088(2) 0.02456(11) 0.178(2) Uani 0.695(6) 1 d PDU B 1
Cl2 Cl 1.2424(2) 0.0828(2) -0.03835(10) 0.1364(14) Uani 0.695(6) 1 d PDU B 1
C71B C 1.1791(11) 0.022(2) -0.0283(8) 0.121(14) Uiso 0.305(6) 1 d PDU B 2
H71C H 1.1573 0.0770 -0.0376 0.145 Uiso 0.305(6) 1 calc PR B 2
H71D H 1.1635 -0.0122 -0.0562 0.145 Uiso 0.305(6) 1 calc PR B 2
Cl1B Cl 1.1217(4) -0.0128(4) 0.0090(2) 0.118(2) Uiso 0.305(6) 1 d PDU B 2
Cl2B Cl 1.2857(7) 0.0304(7) -0.0174(4) 0.201(4) Uiso 0.305(6) 1 d PDU B 2
C31B C 0.9832(5) 0.2549(5) 0.2661(2) 0.0311(8) Uani 0.2579(19) 1 d PGDU A 2
C32B C 0.9093(4) 0.2846(5) 0.27525(17) 0.0316(7) Uani 0.2579(19) 1 d PGDU A 2
C33B C 0.9054(4) 0.3057(5) 0.3201(2) 0.0380(7) Uani 0.2579(19) 1 d PGDU A 2
H33B H 0.8549 0.3260 0.3263 0.046 Uiso 0.2579(19) 1 calc PR A 2
C34B C 0.9755(5) 0.2971(6) 0.35573(17) 0.0466(11) Uani 0.2579(19) 1 d PGDU A 2
C35B C 1.0494(5) 0.2674(8) 0.3466(3) 0.0476(7) Uani 0.2579(19) 1 d PGDU A 2
H35B H 1.0973 0.2615 0.3710 0.057 Uiso 0.2579(19) 1 calc PR A 2
C36B C 1.0533(4) 0.2463(7) 0.3018(3) 0.0394(6) Uani 0.2579(19) 1 d PGDU A 2
C37B C 0.8345(6) 0.2991(6) 0.2359(3) 0.036(2) Uani 0.2579(19) 1 d PDU A 2
H37C H 0.7836 0.3030 0.2485 0.043 Uiso 0.2579(19) 1 calc PR A 2
H37D H 0.8278 0.2521 0.2146 0.043 Uiso 0.2579(19) 1 calc PR A 2
C41B C 0.7982(5) 0.3327(6) 0.1256(3) 0.0340(9) Uani 0.2579(19) 1 d PGDU A 2
C42B C 0.7846(4) 0.3800(5) 0.1620(2) 0.0328(7) Uani 0.2579(19) 1 d PGDU A 2
C43B C 0.7143(4) 0.4293(5) 0.1560(2) 0.0373(8) Uani 0.2579(19) 1 d PGDU A 2
H43B H 0.7050 0.4616 0.1809 0.045 Uiso 0.2579(19) 1 calc PR A 2
C44B C 0.6577(6) 0.4311(8) 0.1137(3) 0.0450(9) Uani 0.2579(19) 1 d PGDU A 2
C45B C 0.6713(8) 0.3838(10) 0.0774(2) 0.0389(9) Uani 0.2579(19) 1 d PGDU A 2
H45B H 0.6326 0.3850 0.0484 0.047 Uiso 0.2579(19) 1 calc PR A 2
C46B C 0.7416(8) 0.3345(9) 0.0833(2) 0.0372(6) Uani 0.2579(19) 1 d PGDU A 2
C47B C 0.8429(6) 0.3760(6) 0.2088(3) 0.034(2) Uani 0.2579(19) 1 d PDU A 2
H47C H 0.8324 0.4234 0.2272 0.040 Uiso 0.2579(19) 1 calc PR A 2
H47D H 0.9011 0.3800 0.2048 0.040 Uiso 0.2579(19) 1 calc PR A 2
C51B C 0.9503(5) 0.0604(4) 0.1360(3) 0.0289(8) Uani 0.2579(19) 1 d PGDU A 2
C52B C 1.0007(5) 0.0491(3) 0.1045(2) 0.0303(7) Uani 0.2579(19) 1 d PGDU A 2
C53B C 1.0213(5) -0.0289(4) 0.0932(3) 0.0333(7) Uani 0.2579(19) 1 d PGDU A 2
H53B H 1.0557 -0.0366 0.0717 0.040 Uiso 0.2579(19) 1 calc PR A 2
C54B C 0.9915(7) -0.0955(3) 0.1133(4) 0.0378(9) Uani 0.2579(19) 1 d PGDU A 2
C55B C 0.9411(9) -0.0842(4) 0.1448(5) 0.0369(6) Uani 0.2579(19) 1 d PGDU A 2
H55B H 0.9207 -0.1297 0.1585 0.044 Uiso 0.2579(19) 1 calc PR A 2
C56B C 0.9205(7) -0.0062(6) 0.1561(4) 0.0340(5) Uani 0.2579(19) 1 d PGDU A 2
C57B C 1.0320(6) 0.1207(6) 0.0813(3) 0.040(2) Uani 0.2579(19) 1 d PDU A 2
H57C H 0.9884 0.1632 0.0757 0.048 Uiso 0.2579(19) 1 calc PR A 2
H57D H 1.0414 0.1032 0.0510 0.048 Uiso 0.2579(19) 1 calc PR A 2
C61B C 1.0896(6) 0.3069(5) 0.1179(3) 0.0315(9) Uani 0.2579(19) 1 d PGDU A 2
C62B C 1.1270(5) 0.2448(4) 0.0980(3) 0.0323(7) Uani 0.2579(19) 1 d PGDU A 2
C63B C 1.1741(5) 0.2630(5) 0.0657(3) 0.0366(8) Uani 0.2579(19) 1 d PGDU A 2
H63B H 1.1997 0.2206 0.0521 0.044 Uiso 0.2579(19) 1 calc PR A 2
C64B C 1.1837(8) 0.3431(6) 0.0533(4) 0.0418(7) Uani 0.2579(19) 1 d PGDU A 2
C65B C 1.1462(12) 0.4051(4) 0.0732(6) 0.0411(9) Uani 0.2579(19) 1 d PGDU A 2
H65B H 1.1528 0.4599 0.0647 0.049 Uiso 0.2579(19) 1 calc PR A 2
C66B C 1.0992(10) 0.3870(4) 0.1055(5) 0.0390(6) Uani 0.2579(19) 1 d PGDU A 2
C67B C 1.1130(6) 0.1572(5) 0.1096(3) 0.036(2) Uani 0.2579(19) 1 d PDU A 2
H67C H 1.1121 0.1535 0.1428 0.043 Uiso 0.2579(19) 1 calc PR A 2
H67D H 1.1606 0.1244 0.1045 0.043 Uiso 0.2579(19) 1 calc PR A 2

loop_
_atom_site_aniso_label
_atom_site_aniso_U_11
_atom_site_aniso_U_22
_atom_site_aniso_U_33
_atom_site_aniso_U_23
_atom_site_aniso_U_13
_atom_site_aniso_U_12
Li1 0.066(3) 0.065(4) 0.053(3) 0.000(3) 0.015(3) 0.007(3)
O10 0.0575(14) 0.0536(13) 0.0775(16) 0.0130(11) 0.0218(12) 0.0063(11)
C11 0.0504(19) 0.070(2) 0.089(3) -0.004(2) 0.0161(18) -0.0019(17)
C12 0.063(2) 0.080(3) 0.087(3) -0.022(2) 0.002(2) 0.017(2)
C13 0.112(4) 0.070(3) 0.081(3) 0.007(2) 0.011(3) 0.036(3)
C14 0.088(3) 0.063(2) 0.086(3) 0.014(2) 0.035(2) -0.001(2)
O15 0.099(2) 0.109(2) 0.0570(15) -0.0022(15) 0.0306(15) 0.0193(18)
C16 0.136(5) 0.215(7) 0.064(3) -0.002(4) 0.017(3) 0.060(5)
C17 0.169(6) 0.175(6) 0.068(3) -0.004(4) 0.037(4) -0.010(5)
C18 0.144(6) 0.434(16) 0.066(3) -0.009(6) 0.034(4) 0.136(8)
C19 0.087(3) 0.187(6) 0.083(3) -0.017(4) 0.024(3) 0.031(4)
O20 0.0518(13) 0.0648(15) 0.0764(16) -0.0129(12) 0.0096(11) 0.0143(11)
C21 0.064(2) 0.053(2) 0.106(3) -0.021(2) 0.003(2) 0.0046(17)
C22 0.069(3) 0.077(3) 0.121(4) -0.027(3) -0.009(2) 0.008(2)
C23 0.071(3) 0.093(3) 0.098(3) -0.016(3) 0.000(2) 0.025(2)
C24 0.064(2) 0.106(3) 0.091(3) -0.012(3) 0.010(2) 0.032(2)
O25 0.094(2) 0.0630(16) 0.0701(17) -0.0007(13) 0.0035(15) -0.0178(14)
C26 0.111(4) 0.097(4) 0.101(4) -0.018(3) -0.008(3) -0.006(3)
C27 0.097(4) 0.097(4) 0.182(7) -0.019(4) 0.032(4) -0.043(3)
C28 0.171(6) 0.079(4) 0.141(5) 0.006(3) 0.018(5) -0.046(4)
C29 0.199(7) 0.125(5) 0.102(4) 0.041(4) -0.033(4) -0.089(5)
Al1 0.0340(4) 0.0266(4) 0.0344(4) -0.0044(3) 0.0119(3) 0.0014(3)
O3 0.0399(10) 0.0661(13) 0.0349(10) -0.0063(9) 0.0075(8) 0.0162(9)
O4 0.0486(11) 0.0580(13) 0.0366(10) -0.0106(9) 0.0027(8) 0.0193(10)
O5 0.0572(12) 0.0269(9) 0.0750(14) -0.0082(9) 0.0406(11) -0.0043(8)
O6 0.0650(13) 0.0330(10) 0.0624(13) -0.0107(9) 0.0385(11) -0.0113(9)
C31 0.0318(15) 0.029(2) 0.0332(13) 0.0003(14) 0.0086(11) -0.0010(15)
C32 0.0282(15) 0.0346(17) 0.0313(14) -0.0017(13) 0.0050(12) -0.0003(12)
C33 0.0327(17) 0.046(2) 0.0351(15) -0.0049(15) 0.0079(13) 0.0058(14)
C34 0.040(2) 0.067(3) 0.0319(14) 0.0012(16) 0.0053(13) 0.002(2)
C35 0.0386(14) 0.0641(19) 0.0368(14) 0.0054(13) 0.0010(11) 0.0094(13)
C36 0.0309(12) 0.0420(15) 0.0434(14) 0.0038(11) 0.0040(11) 0.0042(11)
C37 0.0339(19) 0.0315(17) 0.0295(18) -0.0001(15) 0.0080(14) 0.0010(14)
C38 0.076(2) 0.134(4) 0.0300(15) 0.0020(18) 0.0110(15) 0.032(2)
C39 0.0344(14) 0.0426(16) 0.0584(17) -0.0007(13) 0.0038(12) 0.0098(12)
C41 0.0310(17) 0.035(2) 0.0348(13) -0.0044(13) 0.0046(12) 0.0003(15)
C42 0.0266(17) 0.041(2) 0.0298(14) 0.0007(14) 0.0044(12) -0.0023(13)
C43 0.0283(18) 0.052(2) 0.0317(15) -0.0026(16) 0.0067(13) 0.0028(15)
C44 0.0340(15) 0.062(2) 0.0353(14) -0.0008(13) 0.0004(11) 0.0080(15)
C45 0.0338(16) 0.050(2) 0.0298(12) 0.0007(12) -0.0002(10) -0.0033(15)
C46 0.0374(14) 0.0410(16) 0.0322(12) -0.0048(11) 0.0055(10) -0.0043(12)
C47 0.0301(18) 0.0359(19) 0.0310(18) 0.0004(14) 0.0074(14) -0.0011(15)
C48 0.0378(15) 0.083(2) 0.0422(16) 0.0033(15) -0.0001(12) 0.0199(15)
C49 0.0524(16) 0.0495(16) 0.0311(13) -0.0057(12) 0.0069(12) -0.0019(13)
C51 0.0332(18) 0.0251(12) 0.028(2) -0.0026(13) 0.0059(16) 0.0005(12)
C52 0.0346(18) 0.0266(14) 0.0298(17) 0.0010(13) 0.0069(13) -0.0001(13)
C53 0.0363(19) 0.0303(14) 0.0352(19) -0.0011(15) 0.0118(14) 0.0031(14)
C54 0.045(2) 0.0271(13) 0.040(2) -0.0002(12) 0.0076(18) -0.0006(12)
C55 0.0410(15) 0.0273(12) 0.0421(14) 0.0012(10) 0.0085(12) -0.0067(10)
C56 0.0366(13) 0.0315(13) 0.0352(13) 0.0002(10) 0.0106(10) -0.0046(10)
C57 0.0335(17) 0.0279(17) 0.0369(18) -0.0015(14) 0.0139(14) -0.0005(14)
C58 0.0595(18) 0.0286(13) 0.0653(19) -0.0053(13) 0.0180(15) 0.0000(12)
C59 0.0386(14) 0.0411(14) 0.0408(14) 0.0027(11) 0.0154(11) -0.0056(11)
C61 0.028(2) 0.0309(13) 0.0352(19) -0.0007(13) 0.0054(17) -0.0032(13)
C62 0.035(2) 0.0293(14) 0.0324(19) 0.0021(14) 0.0066(14) -0.0051(15)
C63 0.040(2) 0.0355(15) 0.036(2) 0.0035(15) 0.0118(16) -0.0005(16)
C64 0.0381(17) 0.0412(15) 0.0466(17) 0.0107(12) 0.0101(14) -0.0057(12)
C65 0.035(2) 0.0316(13) 0.054(2) 0.0076(12) 0.0044(17) -0.0076(11)
C66 0.0348(14) 0.0292(12) 0.0509(16) -0.0005(11) 0.0051(12) -0.0043(10)
C67 0.0382(19) 0.0306(19) 0.0298(17) -0.0043(14) 0.0104(14) -0.0027(15)
C68 0.0487(17) 0.0592(19) 0.0536(17) 0.0152(14) 0.0173(14) -0.0108(14)
C69 0.0476(16) 0.0266(13) 0.0685(19) -0.0065(12) 0.0110(14) -0.0026(12)
C381 0.111(3) 0.116(4) 0.048(2) -0.011(2) -0.003(2) 0.017(3)
C382 0.158(5) 0.247(7) 0.049(2) -0.035(3) 0.013(3) 0.101(5)
C383 0.331(11) 0.171(5) 0.067(3) -0.042(3) 0.100(5) -0.113(6)
C391 0.0386(16) 0.0536(19) 0.082(2) -0.0100(16) 0.0204(15) 0.0034(13)
C392 0.064(2) 0.0365(16) 0.081(2) -0.0016(15) 0.0079(17) 0.0089(14)
C393 0.0513(19) 0.081(3) 0.078(2) 0.001(2) -0.0052(17) 0.0296(18)
C481 0.086(3) 0.086(3) 0.088(3) -0.010(2) -0.007(2) 0.034(2)
C482 0.057(2) 0.126(4) 0.067(2) 0.012(2) 0.0160(18) 0.026(2)
C483 0.067(2) 0.146(4) 0.0470(19) 0.013(2) -0.0019(17) 0.054(3)
C491 0.0627(19) 0.063(2) 0.0451(16) 0.0002(14) 0.0228(14) 0.0007(16)
C492 0.082(2) 0.0519(18) 0.0505(18) -0.0161(15) 0.0119(17) -0.0080(17)
C493 0.077(2) 0.091(3) 0.0315(15) -0.0094(16) 0.0027(15) 0.008(2)
C581 0.067(2) 0.050(2) 0.138(4) -0.025(2) 0.012(2) 0.0112(18)
C582 0.114(3) 0.054(2) 0.071(2) -0.0134(18) 0.031(2) 0.004(2)
C583 0.086(3) 0.0321(16) 0.086(3) -0.0042(16) 0.023(2) -0.0054(16)
C591 0.0586(19) 0.0549(19) 0.078(2) 0.0095(16) 0.0359(17) -0.0114(15)
C592 0.0625(19) 0.065(2) 0.0399(15) -0.0002(14) 0.0224(14) -0.0055(16)
C593 0.0376(15) 0.0580(19) 0.0590(18) 0.0032(15) 0.0166(13) 0.0026(13)
C681 0.064(3) 0.125(6) 0.076(3) 0.009(3) 0.023(2) -0.044(3)
C682 0.082(4) 0.091(3) 0.078(4) 0.013(3) 0.053(3) -0.002(3)
C683 0.092(4) 0.085(4) 0.065(3) 0.031(3) 0.021(3) -0.003(3)
C684 0.092(15) 0.20(4) 0.050(7) 0.033(14) 0.021(8) -0.02(2)
C685 0.14(3) 0.061(9) 0.18(3) -0.001(13) 0.13(2) -0.022(11)
C686 0.070(11) 0.085(13) 0.071(14) 0.010(11) 0.044(10) 0.009(10)
C691 0.086(3) 0.0318(17) 0.127(4) -0.0148(19) 0.037(3) -0.0145(17)
C692 0.0583(19) 0.0502(18) 0.0653(19) -0.0219(15) 0.0037(16) 0.0025(15)
C693 0.0546(18) 0.0441(17) 0.072(2) -0.0059(15) 0.0064(16) 0.0136(14)
C71 0.130(7) 0.050(3) 0.058(3) 0.001(3) 0.036(4) 0.012(3)
Cl1 0.313(6) 0.167(3) 0.0889(18) -0.0102(17) 0.119(3) -0.021(3)
Cl2 0.135(2) 0.152(3) 0.125(2) -0.0307(17) 0.0337(16) -0.0592(19)
C31B 0.0318(15) 0.029(2) 0.0332(13) 0.0003(14) 0.0086(11) -0.0010(15)
C32B 0.0282(15) 0.0346(17) 0.0313(14) -0.0017(13) 0.0050(12) -0.0003(12)
C33B 0.0327(17) 0.046(2) 0.0351(15) -0.0049(15) 0.0079(13) 0.0058(14)
C34B 0.040(2) 0.067(3) 0.0319(14) 0.0012(16) 0.0053(13) 0.002(2)
C35B 0.0386(14) 0.0641(19) 0.0368(14) 0.0054(13) 0.0010(11) 0.0094(13)
C36B 0.0309(12) 0.0420(15) 0.0434(14) 0.0038(11) 0.0040(11) 0.0042(11)
C37B 0.030(5) 0.042(6) 0.034(5) -0.004(4) 0.005(4) 0.009(4)
C41B 0.0310(17) 0.035(2) 0.0348(13) -0.0044(13) 0.0046(12) 0.0003(15)
C42B 0.0266(17) 0.041(2) 0.0298(14) 0.0007(14) 0.0044(12) -0.0023(13)
C43B 0.0283(18) 0.052(2) 0.0317(15) -0.0026(16) 0.0067(13) 0.0028(15)
C44B 0.0340(15) 0.062(2) 0.0353(14) -0.0008(13) 0.0004(11) 0.0080(15)
C45B 0.0338(16) 0.050(2) 0.0298(12) 0.0007(12) -0.0002(10) -0.0033(15)
C46B 0.0374(14) 0.0410(16) 0.0322(12) -0.0048(11) 0.0055(10) -0.0043(12)
C47B 0.033(5) 0.034(5) 0.033(5) -0.012(4) 0.005(4) 0.008(4)
C51B 0.0332(18) 0.0251(12) 0.028(2) -0.0026(13) 0.0059(16) 0.0005(12)
C52B 0.0346(18) 0.0266(14) 0.0298(17) 0.0010(13) 0.0069(13) -0.0001(13)
C53B 0.0363(19) 0.0303(14) 0.0352(19) -0.0011(15) 0.0118(14) 0.0031(14)
C54B 0.045(2) 0.0271(13) 0.040(2) -0.0002(12) 0.0076(18) -0.0006(12)
C55B 0.0410(15) 0.0273(12) 0.0421(14) 0.0012(10) 0.0085(12) -0.0067(10)
C56B 0.0366(13) 0.0315(13) 0.0352(13) 0.0002(10) 0.0106(10) -0.0046(10)
C57B 0.055(6) 0.028(5) 0.042(6) -0.002(4) 0.022(5) -0.004(4)
C61B 0.028(2) 0.0309(13) 0.0352(19) -0.0007(13) 0.0054(17) -0.0032(13)
C62B 0.035(2) 0.0293(14) 0.0324(19) 0.0021(14) 0.0066(14) -0.0051(15)
C63B 0.040(2) 0.0355(15) 0.036(2) 0.0035(15) 0.0118(16) -0.0005(16)
C64B 0.0381(17) 0.0412(15) 0.0466(17) 0.0107(12) 0.0101(14) -0.0057(12)
C65B 0.035(2) 0.0316(13) 0.054(2) 0.0076(12) 0.0044(17) -0.0076(11)
C66B 0.0348(14) 0.0292(12) 0.0509(16) -0.0005(11) 0.0051(12) -0.0043(10)
C67B 0.045(6) 0.031(4) 0.036(5) 0.004(4) 0.019(4) 0.006(4)

loop_
_atom_type_symbol
_atom_type_description
_atom_type_scat_dispersion_real
_atom_type_scat_dispersion_imag
_atom_type_scat_source
C C 0.0033 0.0016 'International Tables Vol C Tables 4.2.6.8 and 6.1.1.4'
H H 0.0000 0.0000 'International Tables Vol C Tables 4.2.6.8 and 6.1.1.4'
Li Li -0.0003 0.0001 'International Tables Vol C Tables 4.2.6.8 and 6.1.1.4'
O O 0.0106 0.0060 'International Tables Vol C Tables 4.2.6.8 and 6.1.1.4'
Al Al 0.0645 0.0514 'International Tables Vol C Tables 4.2.6.8 and 6.1.1.4'
Cl Cl 0.1484 0.1585 'International Tables Vol C Tables 4.2.6.8 and 6.1.1.4'

loop_
_geom_angle_atom_site_label_1
_geom_angle_atom_site_label_2
_geom_angle_atom_site_label_3
_geom_angle
O25 Li1 O15 109.2(3)
O25 Li1 O20 109.8(3)
O15 Li1 O20 110.2(3)
O25 Li1 O10 109.6(3)
O15 Li1 O10 109.0(3)
O20 Li1 O10 109.0(3)
C11 O10 C14 108.3(3)
C11 O10 Li1 125.7(3)
C14 O10 Li1 124.3(3)
O10 C11 C12 107.1(3)
O10 C11 H11A 110.3
C12 C11 H11A 110.3
O10 C11 H11B 110.3
C12 C11 H11B 110.3
H11A C11 H11B 108.5
C13 C12 C11 103.1(3)
C13 C12 H12A 111.1
C11 C12 H12A 111.1
C13 C12 H12B 111.1
C11 C12 H12B 111.1
H12A C12 H12B 109.1
C12 C13 C14 101.6(3)
C12 C13 H13A 111.5
C14 C13 H13A 111.5
C12 C13 H13B 111.5
C14 C13 H13B 111.5
H13A C13 H13B 109.3
O10 C14 C13 104.4(3)
O10 C14 H14A 110.9
C13 C14 H14A 110.9
O10 C14 H14B 110.9
C13 C14 H14B 110.9
H14A C14 H14B 108.9
C19 O15 C16 108.7(4)
C19 O15 Li1 129.1(3)
C16 O15 Li1 121.5(3)
C17 C16 O15 106.1(5)
C17 C16 H16A 110.5
O15 C16 H16A 110.5
C17 C16 H16B 110.5
O15 C16 H16B 110.5
H16A C16 H16B 108.7
C18 C17 C16 104.3(5)
C18 C17 H17A 110.9
C16 C17 H17A 110.9
C18 C17 H17B 110.9
C16 C17 H17B 110.9
H17A C17 H17B 108.9
C17 C18 C19 108.7(5)
C17 C18 H18A 109.9
C19 C18 H18A 109.9
C17 C18 H18B 109.9
C19 C18 H18B 109.9
H18A C18 H18B 108.3
O15 C19 C18 105.5(4)
O15 C19 H19A 110.6
C18 C19 H19A 110.6
O15 C19 H19B 110.6
C18 C19 H19B 110.6
H19A C19 H19B 108.8
C21 O20 C24 108.7(3)
C21 O20 Li1 122.1(3)
C24 O20 Li1 129.0(3)
O20 C21 C22 107.1(3)
O20 C21 H21A 110.3
C22 C21 H21A 110.3
O20 C21 H21B 110.3
C22 C21 H21B 110.3
H21A C21 H21B 108.5
C21 C22 C23 105.5(3)
C21 C22 H22A 110.6
C23 C22 H22A 110.6
C21 C22 H22B 110.6
C23 C22 H22B 110.6
H22A C22 H22B 108.8
C24 C23 C22 104.9(4)
C24 C23 H23A 110.8
C22 C23 H23A 110.8
C24 C23 H23B 110.8
C22 C23 H23B 110.8
H23A C23 H23B 108.8
O20 C24 C23 107.5(3)
O20 C24 H24A 110.2
C23 C24 H24A 110.2
O20 C24 H24B 110.2
C23 C24 H24B 110.2
H24A C24 H24B 108.5
C29 O25 C26 107.3(4)
C29 O25 Li1 123.0(3)
C26 O25 Li1 129.5(3)
O25 C26 C27 106.2(4)
O25 C26 H26A 110.5
C27 C26 H26A 110.5
O25 C26 H26B 110.5
C27 C26 H26B 110.5
H26A C26 H26B 108.7
C28 C27 C26 106.8(5)
C28 C27 H27A 110.4
C26 C27 H27A 110.4
C28 C27 H27B 110.4
C26 C27 H27B 110.4
H27A C27 H27B 108.6
C29 C28 C27 106.7(5)
C29 C28 H28A 110.4
C27 C28 H28A 110.4
C29 C28 H28B 110.4
C27 C28 H28B 110.4
H28A C28 H28B 108.6
O25 C29 C28 111.4(5)
O25 C29 H29A 109.3
C28 C29 H29A 109.3
O25 C29 H29B 109.3
C28 C29 H29B 109.3
H29A C29 H29B 108.0
O6 Al1 O5 119.47(9)
O6 Al1 O3 103.13(11)
O5 Al1 O3 104.79(11)
O6 Al1 O4 107.74(11)
O5 Al1 O4 102.45(11)
O3 Al1 O4 120.30(9)
C31B O3 C31 19.7(4)
C31B O3 Al1 155.6(4)
C31 O3 Al1 160.48(17)
C41 O4 C41B 16.3(6)
C41 O4 Al1 158.00(18)
C41B O4 Al1 148.5(5)
C51 O5 C51B 18.3(5)
C51 O5 Al1 159.54(18)
C51B O5 Al1 157.7(4)
C61 O6 C61B 16.2(6)
C61 O6 Al1 157.71(19)
C61B O6 Al1 161.2(4)
O3 C31 C32 119.82(19)
O3 C31 C36 119.85(19)
C32 C31 C36 120.0
C31 C32 C33 120.0
C31 C32 C37 119.70(19)
C33 C32 C37 120.29(19)
C34 C33 C32 120.0
C34 C33 H33 120.0
C32 C33 H33 120.0
C33 C34 C35 120.0
C33 C34 C38 121.2(2)
C35 C34 C38 118.5(2)
C34 C35 C36 120.0
C34 C35 H35 120.0
C36 C35 H35 120.0
C35 C36 C31 120.0
C35 C36 C39 118.3(2)
C31 C36 C39 121.0(2)
C32 C37 C47 112.5(3)
C32 C37 H37A 109.1
C47 C37 H37A 109.1
C32 C37 H37B 109.1
C47 C37 H37B 109.1
H37A C37 H37B 107.8
C383 C38 C382 115.5(5)
C383 C38 C381 107.3(4)
C382 C38 C381 102.2(4)
C383 C38 C34 113.0(4)
C382 C38 C34 110.5(3)
C381 C38 C34 107.4(3)
C383 C38 C34B 94.7(5)
C382 C38 C34B 117.7(4)
C381 C38 C34B 119.7(4)
C34 C38 C34B 18.9(4)
C36B C39 C391 109.9(5)
C36B C39 C393 111.6(4)
C391 C39 C393 107.5(3)
C36B C39 C392 111.0(5)
C391 C39 C392 109.5(3)
C393 C39 C392 107.3(3)
C36B C39 C36 0.3(5)
C391 C39 C36 109.9(3)
C393 C39 C36 111.8(3)
C392 C39 C36 110.7(3)
O4 C41 C42 118.8(2)
O4 C41 C46 120.8(2)
C42 C41 C46 120.0
C41 C42 C43 120.0
C41 C42 C47 120.1(2)
C43 C42 C47 119.8(2)
C42 C43 C44 120.0
C42 C43 H43 120.0
C44 C43 H43 120.0
C45 C44 C43 120.0
C45 C44 C48 121.0(2)
C43 C44 C48 118.8(2)
C44 C45 C46 120.0
C44 C45 H45 120.0
C46 C45 H45 120.0
C45 C46 C41 120.0
C45 C46 C49 118.6(2)
C41 C46 C49 120.8(2)
C42 C47 C37 110.9(3)
C42 C47 H47A 109.5
C37 C47 H47A 109.5
C42 C47 H47B 109.5
C37 C47 H47B 109.5
H47A C47 H47B 108.0
C483 C48 C481 109.7(4)
C483 C48 C482 108.5(3)
C481 C48 C482 105.9(3)
C483 C48 C44B 111.5(4)
C481 C48 C44B 106.1(5)
C482 C48 C44B 114.9(6)
C483 C48 C44 113.2(3)
C481 C48 C44 111.7(3)
C482 C48 C44 107.4(3)
C44B C48 C44 7.9(7)
C492 C49 C491 109.0(3)
C492 C49 C493 107.4(3)
C491 C49 C493 107.2(3)
C492 C49 C46B 108.4(6)
C491 C49 C46B 113.2(6)
C493 C49 C46B 111.5(4)
C492 C49 C46 111.6(3)
C491 C49 C46 109.3(3)
C493 C49 C46 112.2(3)
C46B C49 C46 4.2(8)
O5 C51 C52 118.95(19)
O5 C51 C56 120.66(19)
C52 C51 C56 120.0
C51 C52 C53 120.0
C51 C52 C57 119.82(19)
C53 C52 C57 120.18(19)
C52 C53 C54 120.0
C52 C53 H53 120.0
C54 C53 H53 120.0
C53 C54 C55 120.0
C53 C54 C58 118.6(2)
C55 C54 C58 121.1(2)
C56 C55 C54 120.0
C56 C55 H55 120.0
C54 C55 H55 120.0
C55 C56 C51 120.0
C55 C56 C59 119.2(2)
C51 C56 C59 120.7(2)
C52 C57 C67 112.4(3)
C52 C57 H57A 109.1
C67 C57 H57A 109.1
C52 C57 H57B 109.1
C67 C57 H57B 109.1
H57A C57 H57B 107.9
C581 C58 C583 108.8(3)
C581 C58 C582 109.0(3)
C583 C58 C582 107.3(3)
C581 C58 C54 107.9(3)
C583 C58 C54 111.8(3)
C582 C58 C54 112.0(3)
C581 C58 C54B 117.4(5)
C583 C58 C54B 112.8(4)
C582 C58 C54B 100.8(5)
C54 C58 C54B 12.1(6)
C591 C59 C592 107.2(2)
C591 C59 C593 107.4(2)
C592 C59 C593 109.2(2)
C591 C59 C56 111.8(2)
C592 C59 C56 110.9(3)
C593 C59 C56 110.3(3)
C591 C59 C56B 112.4(4)
C592 C59 C56B 109.9(5)
C593 C59 C56B 110.5(5)
C56 C59 C56B 0.9(6)
O6 C61 C62 119.0(2)
O6 C61 C66 120.7(2)
C62 C61 C66 120.0
C63 C62 C61 120.0
C63 C62 C67 120.3(2)
C61 C62 C67 119.6(2)
C62 C63 C64 120.0
C62 C63 H63 120.0
C64 C63 H63 120.0
C65 C64 C63 120.0
C65 C64 C68 118.7(2)
C63 C64 C68 121.2(2)
C64 C65 C66 120.0
C64 C65 H65 120.0
C66 C65 H65 120.0
C65 C66 C61 120.0
C65 C66 C69 119.1(2)
C61 C66 C69 120.6(2)
C62 C67 C57 112.9(3)
C62 C67 H67A 109.0
C57 C67 H67A 109.0
C62 C67 H67B 109.0
C57 C67 H67B 109.0
H67A C67 H67B 107.8
C684 C68 C681 138.1(10)
C684 C68 C682 64.4(12)
C681 C68 C682 109.2(4)
C684 C68 C683 45.6(12)
C681 C68 C683 109.9(4)
C682 C68 C683 107.3(4)
C684 C68 C686 109.2(9)
C681 C68 C686 67.1(9)
C682 C68 C686 46.8(9)
C683 C68 C686 141.3(7)
C684 C68 C685 108.1(9)
C681 C68 C685 43.8(11)
C682 C68 C685 133.3(8)
C683 C68 C685 67.6(12)
C686 C68 C685 107.1(9)
C684 C68 C64 109.1(9)
C681 C68 C64 111.1(3)
C682 C68 C64 112.5(3)
C683 C68 C64 106.8(3)
C686 C68 C64 110.1(7)
C685 C68 C64 113.2(9)
C684 C68 C64B 114.6(11)
C681 C68 C64B 106.1(6)
C682 C68 C64B 112.0(4)
C683 C68 C64B 112.3(6)
C686 C68 C64B 105.2(8)
C685 C68 C64B 112.4(10)
C64 C68 C64B 6.0(7)
C692 C69 C693 109.6(3)
C692 C69 C691 107.0(3)
C693 C69 C691 107.3(3)
C692 C69 C66 110.7(3)
C693 C69 C66 110.3(3)
C691 C69 C66 111.8(3)
C692 C69 C66B 112.5(6)
C693 C69 C66B 107.8(7)
C691 C69 C66B 112.4(4)
C66 C69 C66B 2.5(9)
C38 C381 H38A 109.5
C38 C381 H38B 109.5
H38A C381 H38B 109.5
C38 C381 H38C 109.5
H38A C381 H38C 109.5
H38B C381 H38C 109.5
C38 C382 H38D 109.5
C38 C382 H38E 109.5
H38D C382 H38E 109.5
C38 C382 H38F 109.5
H38D C382 H38F 109.5
H38E C382 H38F 109.5
C38 C383 H38G 109.5
C38 C383 H38H 109.5
H38G C383 H38H 109.5
C38 C383 H38I 109.5
H38G C383 H38I 109.5
H38H C383 H38I 109.5
C39 C391 H39A 109.5
C39 C391 H39B 109.5
H39A C391 H39B 109.5
C39 C391 H39C 109.5
H39A C391 H39C 109.5
H39B C391 H39C 109.5
C39 C392 H39D 109.5
C39 C392 H39E 109.5
H39D C392 H39E 109.5
C39 C392 H39F 109.5
H39D C392 H39F 109.5
H39E C392 H39F 109.5
C39 C393 H39G 109.5
C39 C393 H39H 109.5
H39G C393 H39H 109.5
C39 C393 H39I 109.5
H39G C393 H39I 109.5
H39H C393 H39I 109.5
C48 C481 H48A 109.5
C48 C481 H48B 109.5
H48A C481 H48B 109.5
C48 C481 H48C 109.5
H48A C481 H48C 109.5
H48B C481 H48C 109.5
C48 C482 H48D 109.5
C48 C482 H48E 109.5
H48D C482 H48E 109.5
C48 C482 H48F 109.5
H48D C482 H48F 109.5
H48E C482 H48F 109.5
C48 C483 H48G 109.5
C48 C483 H48H 109.5
H48G C483 H48H 109.5
C48 C483 H48I 109.5
H48G C483 H48I 109.5
H48H C483 H48I 109.5
C49 C491 H49A 109.5
C49 C491 H49B 109.5
H49A C491 H49B 109.5
C49 C491 H49C 109.5
H49A C491 H49C 109.5
H49B C491 H49C 109.5
C49 C492 H49D 109.5
C49 C492 H49E 109.5
H49D C492 H49E 109.5
C49 C492 H49F 109.5
H49D C492 H49F 109.5
H49E C492 H49F 109.5
C49 C493 H49G 109.5
C49 C493 H49H 109.5
H49G C493 H49H 109.5
C49 C493 H49I 109.5
H49G C493 H49I 109.5
H49H C493 H49I 109.5
C58 C581 H58A 109.5
C58 C581 H58B 109.5
H58A C581 H58B 109.5
C58 C581 H58C 109.5
H58A C581 H58C 109.5
H58B C581 H58C 109.5
C58 C582 H58D 109.5
C58 C582 H58E 109.5
H58D C582 H58E 109.5
C58 C582 H58F 109.5
H58D C582 H58F 109.5
H58E C582 H58F 109.5
C58 C583 H58G 109.5
C58 C583 H58H 109.5
H58G C583 H58H 109.5
C58 C583 H58I 109.5
H58G C583 H58I 109.5
H58H C583 H58I 109.5
C59 C591 H59A 109.5
C59 C591 H59B 109.5
H59A C591 H59B 109.5
C59 C591 H59C 109.5
H59A C591 H59C 109.5
H59B C591 H59C 109.5
C59 C592 H59D 109.5
C59 C592 H59E 109.5
H59D C592 H59E 109.5
C59 C592 H59F 109.5
H59D C592 H59F 109.5
H59E C592 H59F 109.5
C59 C593 H59G 109.5
C59 C593 H59H 109.5
H59G C593 H59H 109.5
C59 C593 H59I 109.5
H59G C593 H59I 109.5
H59H C593 H59I 109.5
C68 C681 H68A 109.5
C68 C681 H68B 109.5
H68A C681 H68B 109.5
C68 C681 H68C 109.5
H68A C681 H68C 109.5
H68B C681 H68C 109.5
C68 C682 H68D 109.5
C68 C682 H68E 109.5
H68D C682 H68E 109.5
C68 C682 H68F 109.5
H68D C682 H68F 109.5
H68E C682 H68F 109.5
C68 C683 H68G 109.5
C68 C683 H68H 109.5
H68G C683 H68H 109.5
C68 C683 H68I 109.5
H68G C683 H68I 109.5
H68H C683 H68I 109.5
C68 C684 H68J 109.5
C68 C684 H68K 109.5
H68J C684 H68K 109.5
C68 C684 H68L 109.5
H68J C684 H68L 109.5
H68K C684 H68L 109.5
C68 C685 H68M 109.5
C68 C685 H68N 109.5
H68M C685 H68N 109.5
C68 C685 H68O 109.5
H68M C685 H68O 109.5
H68N C685 H68O 109.5
C68 C686 H68P 109.5
C68 C686 H68Q 109.5
H68P C686 H68Q 109.5
C68 C686 H68R 109.5
H68P C686 H68R 109.5
H68Q C686 H68R 109.5
C69 C691 H69A 109.5
C69 C691 H69B 109.5
H69A C691 H69B 109.5
C69 C691 H69C 109.5
H69A C691 H69C 109.5
H69B C691 H69C 109.5
C69 C692 H69D 109.5
C69 C692 H69E 109.5
H69D C692 H69E 109.5
C69 C692 H69F 109.5
H69D C692 H69F 109.5
H69E C692 H69F 109.5
C69 C693 H69G 109.5
C69 C693 H69H 109.5
H69G C693 H69H 109.5
C69 C693 H69I 109.5
H69G C693 H69I 109.5
H69H C693 H69I 109.5
Cl2 C71 Cl1 107.3(5)
Cl2 C71 H71A 110.3
Cl1 C71 H71A 110.2
Cl2 C71 H71B 110.2
Cl1 C71 H71B 110.3
H71A C71 H71B 108.5
Cl1B C71B Cl2B 126.3(15)
Cl1B C71B H71C 105.8
Cl2B C71B H71C 105.8
Cl1B C71B H71D 105.7
Cl2B C71B H71D 105.7
H71C C71B H71D 106.2
O3 C31B C32B 117.0(5)
O3 C31B C36B 121.3(5)
C32B C31B C36B 120.0
C33B C32B C31B 120.0
C33B C32B C37B 120.0(5)
C31B C32B C37B 119.9(5)
C34B C33B C32B 120.0
C34B C33B H33B 120.0
C32B C33B H33B 120.0
C35B C34B C33B 120.0
C35B C34B C38 115.2(5)
C33B C34B C38 122.9(5)
C34B C35B C36B 120.0
C34B C35B H35B 120.0
C36B C35B H35B 120.0
C35B C36B C31B 120.0
C35B C36B C39 119.6(5)
C31B C36B C39 118.8(6)
C32B C37B C47B 112.7(8)
C32B C37B H37C 109.1
C47B C37B H37C 109.1
C32B C37B H37D 109.1
C47B C37B H37D 109.1
H37C C37B H37D 107.8
C42B C41B C46B 120.0
C42B C41B O4 118.1(5)
C46B C41B O4 119.9(6)
C43B C42B C41B 120.0
C43B C42B C47B 119.0(6)
C41B C42B C47B 120.9(6)
C42B C43B C44B 120.0
C42B C43B H43B 120.0
C44B C43B H43B 120.0
C43B C44B C45B 120.0
C43B C44B C48 117.5(6)
C45B C44B C48 122.4(6)
C46B C45B C44B 120.0
C46B C45B H45B 120.0
C44B C45B H45B 120.0
C45B C46B C41B 120.0
C45B C46B C49 119.5(6)
C41B C46B C49 118.6(6)
C42B C47B C37B 114.2(8)
C42B C47B H47C 108.7
C37B C47B H47C 108.7
C42B C47B H47D 108.7
C37B C47B H47D 108.7
H47C C47B H47D 107.6
O5 C51B C52B 120.5(5)
O5 C51B C56B 117.4(5)
C52B C51B C56B 120.0
C51B C52B C53B 120.0
C51B C52B C57B 120.9(6)
C53B C52B C57B 119.1(6)
C54B C53B C52B 120.0
C54B C53B H53B 120.0
C52B C53B H53B 120.0
C55B C54B C53B 120.0
C55B C54B C58 119.6(5)
C53B C54B C58 120.1(5)
C54B C55B C56B 120.0
C54B C55B H55B 120.0
C56B C55B H55B 120.0
C55B C56B C51B 120.0
C55B C56B C59 118.9(6)
C51B C56B C59 119.2(6)
C52B C57B C67B 113.4(8)
C52B C57B H57C 108.9
C67B C57B H57C 108.9
C52B C57B H57D 108.9
C67B C57B H57D 108.9
H57C C57B H57D 107.7
C62B C61B C66B 120.0
C62B C61B O6 120.5(6)
C66B C61B O6 117.0(6)
C63B C62B C61B 120.0
C63B C62B C67B 119.8(6)
C61B C62B C67B 120.1(6)
C62B C63B C64B 120.0
C62B C63B H63B 120.0
C64B C63B H63B 120.0
C65B C64B C63B 120.0
C65B C64B C68 117.7(6)
C63B C64B C68 122.3(6)
C64B C65B C66B 120.0
C64B C65B H65B 120.0
C66B C65B H65B 120.0
C65B C66B C61B 120.0
C65B C66B C69 118.8(6)
C61B C66B C69 119.9(6)
C62B C67B C57B 114.0(8)
C62B C67B H67C 108.7
C57B C67B H67C 108.7
C62B C67B H67D 108.7
C57B C67B H67D 108.7
H67C C67B H67D 107.6

loop_
_geom_bond_atom_site_label_1
_geom_bond_atom_site_label_2
_geom_bond_distance
Li1 O25 1.915(7)
Li1 O15 1.918(6)
Li1 O20 1.928(6)
Li1 O10 1.932(6)
O10 C11 1.431(4)
O10 C14 1.441(4)
C11 C12 1.505(5)
C11 H11A 0.9900
C11 H11B 0.9900
C12 C13 1.491(6)
C12 H12A 0.9900
C12 H12B 0.9900
C13 C14 1.512(6)
C13 H13A 0.9900
C13 H13B 0.9900
C14 H14A 0.9900
C14 H14B 0.9900
O15 C19 1.398(5)
O15 C16 1.467(6)
C16 C17 1.456(7)
C16 H16A 0.9900
C16 H16B 0.9900
C17 C18 1.408(9)
C17 H17A 0.9900
C17 H17B 0.9900
C18 C19 1.466(7)
C18 H18A 0.9900
C18 H18B 0.9900
C19 H19A 0.9900
C19 H19B 0.9900
O20 C21 1.431(4)
O20 C24 1.437(4)
C21 C22 1.479(6)
C21 H21A 0.9900
C21 H21B 0.9900
C22 C23 1.481(6)
C22 H22A 0.9900
C22 H22B 0.9900
C23 C24 1.456(6)
C23 H23A 0.9900
C23 H23B 0.9900
C24 H24A 0.9900
C24 H24B 0.9900
O25 C29 1.393(6)
O25 C26 1.442(5)
C26 C27 1.486(8)
C26 H26A 0.9900
C26 H26B 0.9900
C27 C28 1.431(8)
C27 H27A 0.9900
C27 H27B 0.9900
C28 C29 1.417(7)
C28 H28A 0.9900
C28 H28B 0.9900
C29 H29A 0.9900
C29 H29B 0.9900
Al1 O6 1.7079(19)
Al1 O5 1.7129(19)
Al1 O3 1.7182(19)
Al1 O4 1.721(2)
O3 C31B 1.357(6)
O3 C31 1.367(3)
O4 C41 1.360(3)
O4 C41B 1.388(6)
O5 C51 1.355(3)
O5 C51B 1.379(6)
O6 C61 1.352(3)
O6 C61B 1.390(6)
C31 C32 1.3900
C31 C36 1.3900
C32 C33 1.3900
C32 C37 1.506(4)
C33 C34 1.3900
C33 H33 0.9500
C34 C35 1.3900
C34 C38 1.568(4)
C35 C36 1.3900
C35 H35 0.9500
C36 C39 1.576(3)
C37 C47 1.535(5)
C37 H37A 0.9900
C37 H37B 0.9900
C38 C383 1.463(8)
C38 C382 1.510(7)
C38 C381 1.552(6)
C38 C34B 1.646(6)
C39 C36B 1.529(6)
C39 C391 1.535(4)
C39 C393 1.537(4)
C39 C392 1.539(4)
C41 C42 1.3900
C41 C46 1.3900
C42 C43 1.3900
C42 C47 1.515(4)
C43 C44 1.3900
C43 H43 0.9500
C44 C45 1.3900
C44 C48 1.570(4)
C45 C46 1.3900
C45 H45 0.9500
C46 C49 1.578(3)
C47 H47A 0.9900
C47 H47B 0.9900
C48 C483 1.509(4)
C48 C481 1.533(6)
C48 C482 1.537(5)
C48 C44B 1.564(6)
C49 C492 1.530(4)
C49 C491 1.537(4)
C49 C493 1.538(4)
C49 C46B 1.560(6)
C51 C52 1.3900
C51 C56 1.3900
C52 C53 1.3900
C52 C57 1.515(4)
C53 C54 1.3900
C53 H53 0.9500
C54 C55 1.3900
C54 C58 1.573(3)
C55 C56 1.3900
C55 H55 0.9500
C56 C59 1.563(3)
C57 C67 1.540(5)
C57 H57A 0.9900
C57 H57B 0.9900
C58 C581 1.519(5)
C58 C583 1.530(4)
C58 C582 1.534(5)
C58 C54B 1.579(6)
C59 C591 1.530(4)
C59 C592 1.530(4)
C59 C593 1.538(4)
C59 C56B 1.589(6)
C61 C62 1.3900
C61 C66 1.3900
C62 C63 1.3900
C62 C67 1.514(4)
C63 C64 1.3900
C63 H63 0.9500
C64 C65 1.3900
C64 C68 1.565(3)
C65 C66 1.3900
C65 H65 0.9500
C66 C69 1.565(4)
C67 H67A 0.9900
C67 H67B 0.9900
C68 C684 1.513(12)
C68 C681 1.514(5)
C68 C682 1.528(6)
C68 C683 1.531(5)
C68 C686 1.533(11)
C68 C685 1.549(11)
C68 C64B 1.570(6)
C69 C692 1.530(5)
C69 C693 1.532(4)
C69 C691 1.543(4)
C69 C66B 1.581(7)
C381 H38A 0.9800
C381 H38B 0.9800
C381 H38C 0.9800
C382 H38D 0.9800
C382 H38E 0.9800
C382 H38F 0.9800
C383 H38G 0.9800
C383 H38H 0.9800
C383 H38I 0.9800
C391 H39A 0.9800
C391 H39B 0.9800
C391 H39C 0.9800
C392 H39D 0.9800
C392 H39E 0.9800
C392 H39F 0.9800
C393 H39G 0.9800
C393 H39H 0.9800
C393 H39I 0.9800
C481 H48A 0.9800
C481 H48B 0.9800
C481 H48C 0.9800
C482 H48D 0.9800
C482 H48E 0.9800
C482 H48F 0.9800
C483 H48G 0.9800
C483 H48H 0.9800
C483 H48I 0.9800
C491 H49A 0.9800
C491 H49B 0.9800
C491 H49C 0.9800
C492 H49D 0.9800
C492 H49E 0.9800
C492 H49F 0.9800
C493 H49G 0.9800
C493 H49H 0.9800
C493 H49I 0.9800
C581 H58A 0.9800
C581 H58B 0.9800
C581 H58C 0.9800
C582 H58D 0.9800
C582 H58E 0.9800
C582 H58F 0.9800
C583 H58G 0.9800
C583 H58H 0.9800
C583 H58I 0.9800
C591 H59A 0.9800
C591 H59B 0.9800
C591 H59C 0.9800
C592 H59D 0.9800
C592 H59E 0.9800
C592 H59F 0.9800
C593 H59G 0.9800
C593 H59H 0.9800
C593 H59I 0.9800
C681 H68A 0.9800
C681 H68B 0.9800
C681 H68C 0.9800
C682 H68D 0.9800
C682 H68E 0.9800
C682 H68F 0.9800
C683 H68G 0.9800
C683 H68H 0.9800
C683 H68I 0.9800
C684 H68J 0.9800
C684 H68K 0.9800
C684 H68L 0.9800
C685 H68M 0.9800
C685 H68N 0.9800
C685 H68O 0.9800
C686 H68P 0.9800
C686 H68Q 0.9800
C686 H68R 0.9800
C691 H69A 0.9800
C691 H69B 0.9800
C691 H69C 0.9800
C692 H69D 0.9800
C692 H69E 0.9800
C692 H69F 0.9800
C693 H69G 0.9800
C693 H69H 0.9800
C693 H69I 0.9800
C71 Cl2 1.728(8)
C71 Cl1 1.730(6)
C71 H71A 0.9900
C71 H71B 0.9900
C71B Cl1B 1.705(14)
C71B Cl2B 1.714(14)
C71B H71C 0.9900
C71B H71D 0.9900
C31B C32B 1.3900
C31B C36B 1.3900
C32B C33B 1.3900
C32B C37B 1.517(9)
C33B C34B 1.3900
C33B H33B 0.9500
C34B C35B 1.3900
C35B C36B 1.3900
C35B H35B 0.9500
C37B C47B 1.524(11)
C37B H37C 0.9900
C37B H37D 0.9900
C41B C42B 1.3900
C41B C46B 1.3900
C42B C43B 1.3900
C42B C47B 1.508(9)
C43B C44B 1.3900
C43B H43B 0.9500
C44B C45B 1.3900
C45B C46B 1.3900
C45B H45B 0.9500
C47B H47C 0.9900
C47B H47D 0.9900
C51B C52B 1.3900
C51B C56B 1.3900
C52B C53B 1.3900
C52B C57B 1.513(9)
C53B C54B 1.3900
C53B H53B 0.9500
C54B C55B 1.3900
C55B C56B 1.3900
C55B H55B 0.9500
C57B C67B 1.532(11)
C57B H57C 0.9900
C57B H57D 0.9900
C61B C62B 1.3900
C61B C66B 1.3900
C62B C63B 1.3900
C62B C67B 1.515(9)
C63B C64B 1.3900
C63B H63B 0.9500
C64B C65B 1.3900
C65B C66B 1.3900
C65B H65B 0.9500
C67B H67C 0.9900
C67B H67D 0.9900

loop_
_geom_torsion_atom_site_label_1
_geom_torsion_atom_site_label_2
_geom_torsion_atom_site_label_3
_geom_torsion_atom_site_label_4
_geom_torsion
O25 Li1 O10 C11 1.8(5)
O15 Li1 O10 C11 -117.7(4)
O20 Li1 O10 C11 122.0(4)
O25 Li1 O10 C14 164.8(3)
O15 Li1 O10 C14 45.3(5)
O20 Li1 O10 C14 -75.0(4)
C14 O10 C11 C12 -1.2(4)
Li1 O10 C11 C12 164.1(3)
O10 C11 C12 C13 -22.9(4)
C11 C12 C13 C14 36.6(4)
C11 O10 C14 C13 24.6(4)
Li1 O10 C14 C13 -140.9(3)
C12 C13 C14 O10 -38.1(4)
O25 Li1 O15 C19 87.3(6)
O20 Li1 O15 C19 -33.4(6)
O10 Li1 O15 C19 -153.0(5)
O25 Li1 O15 C16 -81.2(5)
O20 Li1 O15 C16 158.1(5)
O10 Li1 O15 C16 38.4(6)
C19 O15 C16 C17 12.0(8)
Li1 O15 C16 C17 -177.4(5)
O15 C16 C17 C18 -23.3(9)
C16 C17 C18 C19 26.3(10)
C16 O15 C19 C18 3.9(8)
Li1 O15 C19 C18 -165.8(6)
C17 C18 C19 O15 -19.2(10)
O25 Li1 O20 C21 101.8(4)
O15 Li1 O20 C21 -137.9(3)
O10 Li1 O20 C21 -18.3(5)
O25 Li1 O20 C24 -73.2(5)
O15 Li1 O20 C24 47.2(5)
O10 Li1 O20 C24 166.8(4)
C24 O20 C21 C22 -2.3(5)
Li1 O20 C21 C22 -178.1(4)
O20 C21 C22 C23 16.9(5)
C21 C22 C23 C24 -24.7(6)
C21 O20 C24 C23 -13.6(5)
Li1 O20 C24 C23 161.9(4)
C22 C23 C24 O20 23.7(6)
O15 Li1 O25 C29 -130.8(5)
O20 Li1 O25 C29 -9.8(6)
O10 Li1 O25 C29 109.9(6)
O15 Li1 O25 C26 43.1(6)
O20 Li1 O25 C26 164.1(4)
O10 Li1 O25 C26 -76.2(5)
C29 O25 C26 C27 9.2(7)
Li1 O25 C26 C27 -165.5(4)
O25 C26 C27 C28 -12.9(7)
C26 C27 C28 C29 11.6(8)
C26 O25 C29 C28 -2.1(8)
Li1 O25 C29 C28 173.0(5)
C27 C28 C29 O25 -6.2(9)
O6 Al1 O3 C31B 161.9(9)
O5 Al1 O3 C31B -72.4(9)
O4 Al1 O3 C31B 42.0(9)
O6 Al1 O3 C31 108.9(6)
O5 Al1 O3 C31 -125.4(6)
O4 Al1 O3 C31 -11.0(6)
O6 Al1 O4 C41 -92.9(6)
O5 Al1 O4 C41 140.3(6)
O3 Al1 O4 C41 24.7(6)
O6 Al1 O4 C41B -62.7(8)
O5 Al1 O4 C41B 170.5(8)
O3 Al1 O4 C41B 54.9(8)
O6 Al1 O5 C51 21.4(6)
O3 Al1 O5 C51 -93.4(6)
O4 Al1 O5 C51 140.2(6)
O6 Al1 O5 C51B -30.1(11)
O3 Al1 O5 C51B -144.9(11)
O4 Al1 O5 C51B 88.8(11)
O5 Al1 O6 C61 39.4(6)
O3 Al1 O6 C61 155.0(6)
O4 Al1 O6 C61 -76.8(6)
O5 Al1 O6 C61B -6.8(16)
O3 Al1 O6 C61B 108.8(15)
O4 Al1 O6 C61B -123.0(15)
C31B O3 C31 C32 -105.7(11)
Al1 O3 C31 C32 -3.6(7)
C31B O3 C31 C36 67.6(11)
Al1 O3 C31 C36 169.7(5)
O3 C31 C32 C33 173.3(2)
C36 C31 C32 C33 0.0
O3 C31 C32 C37 -7.7(3)
C36 C31 C32 C37 178.9(3)
C31 C32 C33 C34 0.0
C37 C32 C33 C34 -178.9(3)
C32 C33 C34 C35 0.0
C32 C33 C34 C38 -173.1(3)
C33 C34 C35 C36 0.0
C38 C34 C35 C36 173.3(3)
C34 C35 C36 C31 0.0
C34 C35 C36 C39 170.4(3)
O3 C31 C36 C35 -173.3(2)
C32 C31 C36 C35 0.0
O3 C31 C36 C39 16.6(3)
C32 C31 C36 C39 -170.1(3)
C31 C32 C37 C47 81.1(3)
C33 C32 C37 C47 -99.9(3)
C33 C34 C38 C383 113.6(5)
C35 C34 C38 C383 -59.6(5)
C33 C34 C38 C382 -17.6(6)
C35 C34 C38 C382 169.2(4)
C33 C34 C38 C381 -128.3(3)
C35 C34 C38 C381 58.5(4)
C33 C34 C38 C34B 98.4(11)
C35 C34 C38 C34B -74.8(10)
C35 C36 C39 C36B -23(100)
C31 C36 C39 C36B 147(100)
C35 C36 C39 C391 -117.8(2)
C31 C36 C39 C391 52.5(4)
C35 C36 C39 C393 1.5(3)
C31 C36 C39 C393 171.7(3)
C35 C36 C39 C392 121.1(2)
C31 C36 C39 C392 -68.6(3)
C41B O4 C41 C42 -101.9(15)
Al1 O4 C41 C42 -32.6(7)
C41B O4 C41 C46 70.6(14)
Al1 O4 C41 C46 139.9(5)
O4 C41 C42 C43 172.6(3)
C46 C41 C42 C43 0.0
O4 C41 C42 C47 -5.1(3)
C46 C41 C42 C47 -177.6(3)
C41 C42 C43 C44 0.0
C47 C42 C43 C44 177.6(3)
C42 C43 C44 C45 0.0
C42 C43 C44 C48 -175.5(3)
C43 C44 C45 C46 0.0
C48 C44 C45 C46 175.4(3)
C44 C45 C46 C41 0.0
C44 C45 C46 C49 171.3(4)
O4 C41 C46 C45 -172.4(3)
C42 C41 C46 C45 0.0
O4 C41 C46 C49 16.5(4)
C42 C41 C46 C49 -171.1(4)
C41 C42 C47 C37 85.2(3)
C43 C42 C47 C37 -92.5(3)
C32 C37 C47 C42 -161.2(2)
C45 C44 C48 C483 9.1(4)
C43 C44 C48 C483 -175.4(3)
C45 C44 C48 C481 -115.3(3)
C43 C44 C48 C481 60.2(4)
C45 C44 C48 C482 128.9(3)
C43 C44 C48 C482 -55.6(4)
C45 C44 C48 C44B -70(3)
C43 C44 C48 C44B 105(3)
C45 C46 C49 C492 -122.9(2)
C41 C46 C49 C492 48.3(4)
C45 C46 C49 C491 116.5(2)
C41 C46 C49 C491 -72.3(4)
C45 C46 C49 C493 -2.3(4)
C41 C46 C49 C493 168.9(3)
C45 C46 C49 C46B -84(7)
C41 C46 C49 C46B 87(7)
C51B O5 C51 C52 93.2(12)
Al1 O5 C51 C52 -15.7(7)
C51B O5 C51 C56 -79.6(12)
Al1 O5 C51 C56 171.6(5)
O5 C51 C52 C53 -172.8(2)
C56 C51 C52 C53 0.0
O5 C51 C52 C57 7.2(3)
C56 C51 C52 C57 180.0(3)
C51 C52 C53 C54 0.0
C57 C52 C53 C54 -180.0(3)
C52 C53 C54 C55 0.0
C52 C53 C54 C58 173.9(3)
C53 C54 C55 C56 0.0
C58 C54 C55 C56 -173.7(3)
C54 C55 C56 C51 0.0
C54 C55 C56 C59 -175.6(4)
O5 C51 C56 C55 172.7(2)
C52 C51 C56 C55 0.0
O5 C51 C56 C59 -11.8(4)
C52 C51 C56 C59 175.5(4)
C51 C52 C57 C67 -77.4(3)
C53 C52 C57 C67 102.6(3)
C53 C54 C58 C581 52.6(4)
C55 C54 C58 C581 -133.6(3)
C53 C54 C58 C583 172.2(3)
C55 C54 C58 C583 -14.0(3)
C53 C54 C58 C582 -67.3(4)
C55 C54 C58 C582 106.5(3)
C53 C54 C58 C54B -90.8(18)
C55 C54 C58 C54B 83.0(18)
C55 C56 C59 C591 2.2(3)
C51 C56 C59 C591 -173.3(3)
C55 C56 C59 C592 121.8(2)
C51 C56 C59 C592 -53.7(4)
C55 C56 C59 C593 -117.2(2)
C51 C56 C59 C593 67.3(4)
C55 C56 C59 C56B 136(37)
C51 C56 C59 C56B -39(37)
C61B O6 C61 C62 94.2(15)
Al1 O6 C61 C62 -29.2(7)
C61B O6 C61 C66 -79.9(15)
Al1 O6 C61 C66 156.7(5)
O6 C61 C62 C63 -174.1(3)
C66 C61 C62 C63 0.0
O6 C61 C62 C67 8.5(4)
C66 C61 C62 C67 -177.4(3)
C61 C62 C63 C64 0.0
C67 C62 C63 C64 177.4(3)
C62 C63 C64 C65 0.0
C62 C63 C64 C68 -178.0(3)
C63 C64 C65 C66 0.0
C68 C64 C65 C66 178.0(3)
C64 C65 C66 C61 0.0
C64 C65 C66 C69 -173.4(4)
O6 C61 C66 C65 174.0(3)
C62 C61 C66 C65 0.0
O6 C61 C66 C69 -12.7(4)
C62 C61 C66 C69 173.3(4)
C63 C62 C67 C57 105.6(3)
C61 C62 C67 C57 -77.0(3)
C52 C57 C67 C62 162.3(2)
C65 C64 C68 C684 -118.1(13)
C63 C64 C68 C684 59.9(14)
C65 C64 C68 C681 49.7(4)
C63 C64 C68 C681 -132.3(4)
C65 C64 C68 C682 172.5(3)
C63 C64 C68 C682 -9.5(5)
C65 C64 C68 C683 -70.1(4)
C63 C64 C68 C683 107.9(4)
C65 C64 C68 C686 122.0(10)
C63 C64 C68 C686 -60.0(11)
C65 C64 C68 C685 2.3(13)
C63 C64 C68 C685 -179.7(13)
C65 C64 C68 C64B 85(4)
C63 C64 C68 C64B -97(4)
C65 C66 C69 C692 -123.6(2)
C61 C66 C69 C692 63.0(4)
C65 C66 C69 C693 114.8(3)
C61 C66 C69 C693 -58.5(4)
C65 C66 C69 C691 -4.5(4)
C61 C66 C69 C691 -177.8(3)
C65 C66 C69 C66B 100(11)
C61 C66 C69 C66B -73(11)
C31 O3 C31B C32B 87.4(11)
Al1 O3 C31B C32B -40.2(12)
C31 O3 C31B C36B -77.6(10)
Al1 O3 C31B C36B 154.7(7)
O3 C31B C32B C33B -165.2(7)
C36B C31B C32B C33B 0.0
O3 C31B C32B C37B 10.9(9)
C36B C31B C32B C37B 176.1(8)
C31B C32B C33B C34B 0.0
C37B C32B C33B C34B -176.1(8)
C32B C33B C34B C35B 0.0
C32B C33B C34B C38 163.6(8)
C383 C38 C34B C35B -94.0(6)
C382 C38 C34B C35B 143.9(6)
C381 C38 C34B C35B 19.0(7)
C34 C38 C34B C35B 72.0(10)
C383 C38 C34B C33B 101.7(7)
C382 C38 C34B C33B -20.4(9)
C381 C38 C34B C33B -145.3(6)
C34 C38 C34B C33B -92.3(12)
C33B C34B C35B C36B 0.0
C38 C34B C35B C36B -164.8(7)
C34B C35B C36B C31B 0.0
C34B C35B C36B C39 -165.7(9)
O3 C31B C36B C35B 164.6(7)
C32B C31B C36B C35B 0.0
O3 C31B C36B C39 -29.6(8)
C32B C31B C36B C39 165.8(9)
C391 C39 C36B C35B -119.5(5)
C393 C39 C36B C35B -0.4(7)
C392 C39 C36B C35B 119.3(5)
C36 C39 C36B C35B 155(100)
C391 C39 C36B C31B 74.7(7)
C393 C39 C36B C31B -166.2(5)
C392 C39 C36B C31B -46.6(8)
C36 C39 C36B C31B -11(100)
C33B C32B C37B C47B 99.5(8)
C31B C32B C37B C47B -76.6(9)
C41 O4 C41B C42B 88.8(14)
Al1 O4 C41B C42B -49.1(12)
C41 O4 C41B C46B -75.1(14)
Al1 O4 C41B C46B 147.0(7)
C46B C41B C42B C43B 0.0
O4 C41B C42B C43B -163.9(8)
C46B C41B C42B C47B 177.1(10)
O4 C41B C42B C47B 13.1(10)
C41B C42B C43B C44B 0.0
C47B C42B C43B C44B -177.1(9)
C42B C43B C44B C45B 0.0
C42B C43B C44B C48 178.8(10)
C483 C48 C44B C43B 162.1(7)
C481 C48 C44B C43B 42.7(9)
C482 C48 C44B C43B -74.0(9)
C44 C48 C44B C43B -94(3)
C483 C48 C44B C45B -19.2(7)
C481 C48 C44B C45B -138.5(5)
C482 C48 C44B C45B 104.8(6)
C44 C48 C44B C45B 85(3)
C43B C44B C45B C46B 0.0
C48 C44B C45B C46B -178.7(10)
C44B C45B C46B C41B 0.0
C44B C45B C46B C49 -164.1(12)
C42B C41B C46B C45B 0.0
O4 C41B C46B C45B 163.6(9)
C42B C41B C46B C49 164.2(12)
O4 C41B C46B C49 -32.1(10)
C492 C49 C46B C45B -120.1(5)
C491 C49 C46B C45B 118.9(5)
C493 C49 C46B C45B -2.2(8)
C46 C49 C46B C45B 98(7)
C492 C49 C46B C41B 75.6(9)
C491 C49 C46B C41B -45.4(10)
C493 C49 C46B C41B -166.5(7)
C46 C49 C46B C41B -66(6)
C43B C42B C47B C37B 103.4(8)
C41B C42B C47B C37B -73.7(10)
C32B C37B C47B C42B 162.6(7)
C51 O5 C51B C52B -95.6(13)
Al1 O5 C51B C52B 23.9(15)
C51 O5 C51B C56B 68.1(11)
Al1 O5 C51B C56B -172.4(9)
O5 C51B C52B C53B 163.3(8)
C56B C51B C52B C53B 0.0
O5 C51B C52B C57B -18.3(9)
C56B C51B C52B C57B 178.4(9)
C51B C52B C53B C54B 0.0
C57B C52B C53B C54B -178.5(9)
C52B C53B C54B C55B 0.0
C52B C53B C54B C58 -174.5(9)
C581 C58 C54B C55B -110.0(5)
C583 C58 C54B C55B 17.6(6)
C582 C58 C54B C55B 131.7(5)
C54 C58 C54B C55B -70.4(17)
C581 C58 C54B C53B 64.5(9)
C583 C58 C54B C53B -167.9(6)
C582 C58 C54B C53B -53.8(8)
C54 C58 C54B C53B 104(2)
C53B C54B C55B C56B 0.0
C58 C54B C55B C56B 174.5(9)
C54B C55B C56B C51B 0.0
C54B C55B C56B C59 164.3(10)
O5 C51B C56B C55B -163.8(7)
C52B C51B C56B C55B 0.0
O5 C51B C56B C59 32.0(9)
C52B C51B C56B C59 -164.3(10)
C591 C59 C56B C55B 0.4(7)
C592 C59 C56B C55B 119.8(5)
C593 C59 C56B C55B -119.6(5)
C56 C59 C56B C55B -46(37)
C591 C59 C56B C51B 164.9(6)
C592 C59 C56B C51B -75.8(8)
C593 C59 C56B C51B 44.9(9)
C56 C59 C56B C51B 119(38)
C51B C52B C57B C67B 86.2(9)
C53B C52B C57B C67B -95.4(9)
C61 O6 C61B C62B -93.0(16)
Al1 O6 C61B C62B 7(2)
C61 O6 C61B C66B 69.3(14)
Al1 O6 C61B C66B 169.5(15)
C66B C61B C62B C63B 0.0
O6 C61B C62B C63B 161.7(8)
C66B C61B C62B C67B -176.8(9)
O6 C61B C62B C67B -15.1(10)
C61B C62B C63B C64B 0.0
C67B C62B C63B C64B 176.8(9)
C62B C63B C64B C65B 0.0
C62B C63B C64B C68 -176.9(10)
C684 C68 C64B C65B -99.6(15)
C681 C68 C64B C65B 70.4(6)
C682 C68 C64B C65B -170.5(5)
C683 C68 C64B C65B -49.7(6)
C686 C68 C64B C65B 140.4(11)
C685 C68 C64B C65B 24.3(14)
C64 C68 C64B C65B -75(4)
C684 C68 C64B C63B 77.4(17)
C681 C68 C64B C63B -112.7(9)
C682 C68 C64B C63B 6.5(12)
C683 C68 C64B C63B 127.3(9)
C686 C68 C64B C63B -42.6(14)
C685 C68 C64B C63B -158.8(15)
C64 C68 C64B C63B 102(5)
C63B C64B C65B C66B 0.0
C68 C64B C65B C66B 177.0(10)
C64B C65B C66B C61B 0.0
C64B C65B C66B C69 167.1(12)
C62B C61B C66B C65B 0.0
O6 C61B C66B C65B -162.4(8)
C62B C61B C66B C69 -167.0(12)
O6 C61B C66B C69 30.7(11)
C692 C69 C66B C65B -128.2(5)
C693 C69 C66B C65B 110.8(5)
C691 C69 C66B C65B -7.3(8)
C66 C69 C66B C65B -84(11)
C692 C69 C66B C61B 39.0(11)
C693 C69 C66B C61B -82.1(10)
C691 C69 C66B C61B 159.8(7)
C66 C69 C66B C61B 84(11)
C63B C62B C67B C57B -93.6(9)
C61B C62B C67B C57B 83.2(9)
C52B C57B C67B C62B -156.8(7)
